data_1549408
loop_
_publ_author_name
'Wen, Xin'
'Wang, Yong'
'Zhang, X. Peter'

_publ_section_title
;
 Enantioselective radical process for synthesis of chiral indolines by
 metalloradical alkylation of diverse C(sp<sup>3</sup>)-H bonds.
;
_journal_issue 22
_journal_name_full 'Chemical science'
_journal_page_first 5082
_journal_page_last 5086
_journal_paper_doi 10.1039/c8sc01476k
_journal_volume 9
_journal_year 2018
_chemical_absolute_configuration ad
_chemical_formula_moiety 'C112 H88 Co N8 O8'
_chemical_formula_sum 'C112 H88 Co N8 O8'
_chemical_formula_weight 1732.83
_space_group_crystal_system orthorhombic
_space_group_IT_number 20
_space_group_name_Hall 'C 2c 2'
_space_group_name_H-M_alt 'C 2 2 21'
_symmetry_space_group_name_Hall 'C 2c 2'
_symmetry_space_group_name_H-M 'C 2 2 21'
_atom_sites_solution_hydrogens geom
_atom_sites_solution_primary dual
_atom_sites_solution_secondary difmap
_audit_creation_method SHELXL-2014/7
_audit_update_record
;
2018-03-30 deposited with the CCDC.
2018-05-14 downloaded from the CCDC.
;
_cell_angle_alpha 90
_cell_angle_beta 90
_cell_angle_gamma 90
_cell_formula_units_Z 4
_cell_length_a 12.7206(3)
_cell_length_b 36.0918(7)
_cell_length_c 22.8341(4)
_cell_measurement_reflns_used 9891
_cell_measurement_temperature 100(2)
_cell_measurement_theta_max 66.52
_cell_measurement_theta_min 2.45
_cell_volume 10483.3(4)
_computing_cell_refinement 'SAINT (Bruker, 2014)'
_computing_data_collection 'APEX2 (Bruker, 2014)'
_computing_data_reduction 'SAINT (Bruker, 2014)'
_computing_molecular_graphics 'Bruker SHELXTL'
_computing_publication_material 'Bruker SHELXTL'
_computing_structure_refinement 'SHELXL-2014 (Sheldrick, 2014)'
_computing_structure_solution 'SHELXL-2014 (Sheldrick, 2014)'
_diffrn_ambient_temperature 100(2)
_diffrn_measured_fraction_theta_full 0.998
_diffrn_measured_fraction_theta_max 0.998
_diffrn_measurement_device_type 'Bruker Kappa DUO CCD diffractometer'
_diffrn_measurement_method '\f and \w scans'
_diffrn_radiation_monochromator mirrors
_diffrn_radiation_type CuK\a
_diffrn_radiation_wavelength 1.54178
_diffrn_reflns_av_R_equivalents 0.0498
_diffrn_reflns_av_unetI/netI 0.0709
_diffrn_reflns_Laue_measured_fraction_full 0.998
_diffrn_reflns_Laue_measured_fraction_max 0.998
_diffrn_reflns_limit_h_max 13
_diffrn_reflns_limit_h_min -15
_diffrn_reflns_limit_k_max 42
_diffrn_reflns_limit_k_min -42
_diffrn_reflns_limit_l_max 26
_diffrn_reflns_limit_l_min -27
_diffrn_reflns_number 34025
_diffrn_reflns_point_group_measured_fraction_full 0.998
_diffrn_reflns_point_group_measured_fraction_max 0.998
_diffrn_reflns_theta_full 66.601
_diffrn_reflns_theta_max 66.601
_diffrn_reflns_theta_min 2.448
_diffrn_source 'microfocus sealed tube'
_diffrn_source_type 'Incoatec I\uS'
_exptl_absorpt_coefficient_mu 1.730
_exptl_absorpt_correction_T_max 0.7528
_exptl_absorpt_correction_T_min 0.5156
_exptl_absorpt_correction_type multi-scan
_exptl_absorpt_process_details
;
Sheldrick, G.M. (2013). TWINABS. Bruker AXS Inc. Madison, WI USA.
;
_exptl_crystal_colour red
_exptl_crystal_density_diffrn 1.098
_exptl_crystal_density_meas ?
_exptl_crystal_density_method none
_exptl_crystal_description block
_exptl_crystal_F_000 3628
_exptl_crystal_size_max 0.400
_exptl_crystal_size_mid 0.160
_exptl_crystal_size_min 0.120
_platon_squeeze_details
;
 Solvents used for crystallization are chloroform and hexane. Both solvents are
 present in the system but are severely disordered and can not be satisfactorily 
 refined. Program SQUEEZE is used to deal with the disordered solvents. there are
 roughly half chloroform molecule and one hexane in the asymmtric unit.
 PART 1 10.25
 C1S   1    0.932062    0.487115    0.584401    10.25000    0.04872
 CL1S  6    1.049426    0.503401    0.618493    10.25000    0.06829
 CL2S  6    0.945660    0.451582    0.540470    10.25000    0.06618
 CL3S  6    0.878596    0.461954    0.653190    10.25000    0.11106
 PART 2 10.25
 C1X   1    0.941035    0.486629    0.610319    10.25000    0.05918
 CL1X  6    1.056545    0.509953    0.598962    10.25000    0.04730
 CL2X  6    0.919338    0.447894    0.575612    10.25000    0.09223
 CL3X  6    0.914775    0.490404    0.680716    10.25000    0.17920
 PART 0
 PART 1 10.50000
 C1X   1    1.074573    0.476711    0.597861    10.50000    0.13978
 C2X   1    0.957514    0.482198    0.513488    10.50000    0.21060
 C3X   1    0.896159    0.460681    0.532634    10.50000    0.09442
 C4X   1    1.046409    0.516453    0.568888    10.50000    0.06461
 C2S   1    0.259529    0.086750    0.289274    10.50000    0.12623
 C3S   1    0.136799    0.089555    0.251317    10.50000    0.10002
 C4S   1    0.015123    0.076565    0.266061    10.50000    0.09003
 C5S   1   -0.078811    0.093205    0.231466    10.50000    0.07068
 C6S   1   -0.196098    0.073396    0.238683    10.50000    0.09114 
 PART 0
;
_refine_diff_density_max 0.348
_refine_diff_density_min -0.203
_refine_diff_density_rms 0.035
_refine_ls_abs_structure_details
;
 Refined as an inversion twin.
;
_refine_ls_abs_structure_Flack 0.003(4)
_refine_ls_extinction_method none
_refine_ls_goodness_of_fit_ref 0.969
_refine_ls_hydrogen_treatment constr
_refine_ls_matrix_type full
_refine_ls_number_parameters 639
_refine_ls_number_reflns 8791
_refine_ls_number_restraints 562
_refine_ls_restrained_S_all 0.953
_refine_ls_R_factor_all 0.0432
_refine_ls_R_factor_gt 0.0359
_refine_ls_shift/su_max 0.003
_refine_ls_shift/su_mean 0.000
_refine_ls_structure_factor_coef Fsqd
_refine_ls_weighting_details 'w=1/[\s^2^(Fo^2^)+(0.0275P)^2^] where P=(Fo^2^+2Fc^2^)/3'
_refine_ls_weighting_scheme calc
_refine_ls_wR_factor_gt 0.0826
_refine_ls_wR_factor_ref 0.0854
_reflns_Friedel_coverage 0.831
_reflns_Friedel_fraction_full 0.999
_reflns_Friedel_fraction_max 0.999
_reflns_number_gt 7633
_reflns_number_total 8791
_reflns_threshold_expression 'I > 2\s(I)'
_cod_data_source_file c8sc01476k2.cif
_cod_data_source_block C112H88CoN8O8
_cod_depositor_comments
;
The following automatic conversions were performed:

'_exptl_crystal_density_meas' value 'not measured' was changed to '?'
- the value is perceived as not measured.

Automatic conversion script
Id: cif_fix_values 4973 2017-02-22 13:04:09Z antanas 

 Adding full bibliography for 1549405--1549408.cif.
;
_cod_database_code 1549408
_shelx_shelxl_version_number 2014/7
_shelx_space_group_comment
;
The symmetry employed for this shelxl refinement is uniquely defined
by the following loop, which should always be used as a source of
symmetry information in preference to the above space-group names.
They are only intended as comments.
;
_shelx_estimated_absorpt_t_min 0.544
_shelx_estimated_absorpt_t_max 0.819
_platon_squeeze_void_probe_radius 1.20

loop_
_space_group_symop_operation_xyz
'x, y, z'
'-x, -y, z+1/2'
'-x, y, -z+1/2'
'x, -y, -z'
'x+1/2, y+1/2, z'
'-x+1/2, -y+1/2, z+1/2'
'-x+1/2, y+1/2, -z+1/2'
'x+1/2, -y+1/2, -z'

loop_
_atom_site_label
_atom_site_type_symbol
_atom_site_fract_x
_atom_site_fract_y
_atom_site_fract_z
_atom_site_U_iso_or_equiv
_atom_site_adp_type
_atom_site_occupancy
_atom_site_site_symmetry_order
_atom_site_calc_flag
_atom_site_refinement_flags_posn
_atom_site_refinement_flags_adp
_atom_site_refinement_flags_occupancy
_atom_site_disorder_assembly
_atom_site_disorder_group
Co1 Co 0.5000 0.31202(2) 0.2500 0.01774(14) Uani 1 2 d S TU P . .
O1 O 0.9989(2) 0.25071(6) 0.34751(11) 0.0485(6) Uani 1 1 d . U . . .
O2 O 0.7751(5) 0.44900(14) 0.4144(4) 0.071(2) Uani 0.88(3) 1 d D U P . .
O2X O 0.806(3) 0.4544(9) 0.388(3) 0.080(13) Uiso 0.12(3) 1 d D . P . .
O3 O 0.28727(18) 0.35952(6) 0.44096(8) 0.0323(5) Uani 1 1 d . U . . .
O4 O 0.28009(18) 0.23179(5) 0.40666(9) 0.0335(5) Uani 1 1 d . U . . .
N1 N 0.52694(16) 0.31330(6) 0.33411(8) 0.0199(5) Uani 1 1 d . U . . .
N2 N 0.34953(18) 0.31156(6) 0.26622(8) 0.0222(5) Uani 1 1 d . U . . .
N3 N 0.8509(2) 0.27532(7) 0.38721(10) 0.0311(6) Uani 1 1 d . U . . .
H3N H 0.7887 0.2697 0.4015 0.037 Uiso 1 1 calc R U . . .
N4 N 0.7595(2) 0.40223(7) 0.34764(12) 0.0384(6) Uani 1 1 d . U . . .
H4N H 0.7284 0.3958 0.3148 0.046 Uiso 1 1 calc R U . . .
C1 C 0.7152(2) 0.32707(7) 0.33233(11) 0.0245(6) Uani 1 1 d . U . . .
C2 C 0.6196(2) 0.32258(7) 0.36063(11) 0.0222(6) Uani 1 1 d . U . . .
C3 C 0.6071(2) 0.32371(7) 0.42312(11) 0.0235(6) Uani 1 1 d . U . . .
H3 H 0.6591 0.3305 0.4510 0.028 Uiso 1 1 calc R U . . .
C4 C 0.5079(2) 0.31325(7) 0.43451(10) 0.0241(5) Uani 1 1 d . U . . .
H4 H 0.4775 0.3102 0.4722 0.029 Uiso 1 1 calc R U . . .
C5 C 0.4560(2) 0.30754(7) 0.37930(10) 0.0212(5) Uani 1 1 d . U . . .
C6 C 0.3499(2) 0.30105(7) 0.37249(11) 0.0238(6) Uani 1 1 d . U . . .
C7 C 0.3001(2) 0.30464(8) 0.31851(11) 0.0245(6) Uani 1 1 d . U . . .
C8 C 0.1886(2) 0.30698(9) 0.31112(11) 0.0292(6) Uani 1 1 d . U . . .
H8 H 0.1369 0.3022 0.3402 0.035 Uiso 1 1 calc R U . . .
C9 C 0.1705(2) 0.31718(8) 0.25564(12) 0.0324(6) Uani 1 1 d . U . . .
H9 H 0.1039 0.3221 0.2385 0.039 Uiso 1 1 calc R U . . .
C10 C 0.2706(2) 0.31938(8) 0.22685(11) 0.0249(6) Uani 1 1 d . U . . .
C11 C 0.8098(2) 0.33918(8) 0.36570(11) 0.0275(6) Uani 1 1 d . U . . .
C12 C 0.8805(2) 0.31305(9) 0.38878(11) 0.0286(6) Uani 1 1 d . U . . .
C13 C 0.9739(2) 0.32429(10) 0.41426(12) 0.0360(7) Uani 1 1 d . U . . .
H13 H 1.0216 0.3066 0.4298 0.043 Uiso 1 1 calc R U . . .
C14 C 0.9971(3) 0.36181(10) 0.41681(13) 0.0433(8) Uani 1 1 d . U . . .
H14 H 1.0620 0.3696 0.4333 0.052 Uiso 1 1 calc R U . . .
C15 C 0.9276(3) 0.38813(10) 0.39580(15) 0.0439(8) Uani 1 1 d . U . . .
H15 H 0.9441 0.4137 0.3986 0.053 Uiso 1 1 calc R U . . .
C16 C 0.8338(3) 0.37685(9) 0.37069(13) 0.0353(7) Uani 1 1 d . U . . .
C17 C 0.9097(2) 0.24674(9) 0.36565(12) 0.0326(7) Uani 1 1 d . U . . .
C18 C 0.8515(3) 0.21118(9) 0.36653(13) 0.0349(7) Uani 1 1 d . U . . .
H18 H 0.8128 0.2062 0.4038 0.042 Uiso 1 1 calc R U . . .
C19 C 0.8884(3) 0.17714(9) 0.33509(15) 0.0432(8) Uani 1 1 d . U . . .
H19A H 0.8756 0.1529 0.3541 0.052 Uiso 1 1 calc R U . . .
H19B H 0.9552 0.1788 0.3130 0.052 Uiso 1 1 calc R U . . .
C20 C 0.7951(3) 0.19746(9) 0.31100(12) 0.0363(7) Uani 1 1 d D U . . .
C21 C 0.6842(4) 0.1855(3) 0.3193(3) 0.0367(15) Uani 0.804(18) 1 d D U P A 1
C22 C 0.6588(6) 0.1487(3) 0.3265(3) 0.0578(18) Uani 0.804(18) 1 d D U P A 1
H22 H 0.7138 0.1309 0.3269 0.069 Uiso 0.804(18) 1 calc R U P A 1
C23 C 0.5561(7) 0.1366(3) 0.3330(4) 0.076(3) Uani 0.804(18) 1 d D U P A 1
H23 H 0.5405 0.1111 0.3378 0.091 Uiso 0.804(18) 1 calc R U P A 1
C24 C 0.4764(5) 0.1630(3) 0.3324(3) 0.069(3) Uani 0.804(18) 1 d D U P A 1
H24 H 0.4053 0.1554 0.3366 0.082 Uiso 0.804(18) 1 calc R U P A 1
C25 C 0.4997(4) 0.2003(3) 0.3258(2) 0.059(2) Uani 0.804(18) 1 d D U P A 1
H25 H 0.4448 0.2181 0.3258 0.071 Uiso 0.804(18) 1 calc R U P A 1
C26 C 0.6028(4) 0.2114(3) 0.3194(2) 0.0433(16) Uani 0.804(18) 1 d D U P A 1
H26 H 0.6185 0.2370 0.3149 0.052 Uiso 0.804(18) 1 calc R U P A 1
C21X C 0.6953(16) 0.1754(6) 0.3226(15) 0.031(8) Uiso 0.196(18) 1 d D . P A 2
C22X C 0.685(2) 0.1379(6) 0.3367(11) 0.042(7) Uiso 0.196(18) 1 d D . P A 2
H22X H 0.7451 0.1225 0.3364 0.051 Uiso 0.196(18) 1 calc R U P A 2
C23X C 0.590(2) 0.1229(7) 0.3509(13) 0.068(9) Uiso 0.196(18) 1 d D . P A 2
H23X H 0.5857 0.0982 0.3651 0.081 Uiso 0.196(18) 1 calc R U P A 2
C24X C 0.498(2) 0.1441(7) 0.3445(10) 0.045(6) Uiso 0.196(18) 1 d D . P A 2
H24X H 0.4313 0.1323 0.3487 0.053 Uiso 0.196(18) 1 calc R U P A 2
C25X C 0.5012(17) 0.1821(7) 0.3322(11) 0.036(6) Uiso 0.196(18) 1 d D . P A 2
H25X H 0.4402 0.1973 0.3321 0.043 Uiso 0.196(18) 1 calc R U P A 2
C26X C 0.6024(15) 0.1959(6) 0.3200(9) 0.027(6) Uiso 0.196(18) 1 d D . P A 2
H26X H 0.6078 0.2213 0.3092 0.032 Uiso 0.196(18) 1 calc R U P A 2
C27 C 0.8120(3) 0.21836(9) 0.25421(14) 0.0431(8) Uani 1 1 d . U . . .
H27A H 0.8012 0.2016 0.2210 0.065 Uiso 1 1 calc R U . . .
H27B H 0.8838 0.2281 0.2531 0.065 Uiso 1 1 calc R U . . .
H27C H 0.7618 0.2389 0.2518 0.065 Uiso 1 1 calc R U . . .
C28 C 0.7311(3) 0.43550(10) 0.37078(18) 0.0506(9) Uani 1 1 d D U . . .
C29 C 0.6381(3) 0.45202(9) 0.34225(18) 0.0531(9) Uani 1 1 d . U . . .
H29 H 0.6269 0.4450 0.3003 0.064 Uiso 1 1 calc R U . . .
C30 C 0.6037(4) 0.49062(11) 0.3589(2) 0.0707(13) Uani 1 1 d . U . . .
H30A H 0.6452 0.5037 0.3892 0.085 Uiso 1 1 calc R U . . .
H30B H 0.5756 0.5067 0.3275 0.085 Uiso 1 1 calc R U . . .
C31 C 0.5381(4) 0.45876(9) 0.37805(16) 0.0512(10) Uani 1 1 d . U . . .
C32 C 0.4366(3) 0.45048(9) 0.34783(15) 0.0434(8) Uani 1 1 d . U . . .
C33 C 0.4042(3) 0.41410(9) 0.33880(16) 0.0489(9) Uani 1 1 d . U . . .
H33 H 0.4496 0.3943 0.3492 0.059 Uiso 1 1 calc R U . . .
C34 C 0.3070(4) 0.40653(11) 0.31492(15) 0.0516(9) Uani 1 1 d . U . . .
H34 H 0.2855 0.3816 0.3093 0.062 Uiso 1 1 calc R U . . .
C35 C 0.2410(4) 0.43510(11) 0.29919(16) 0.0551(10) Uani 1 1 d . U . . .
H35 H 0.1734 0.4299 0.2835 0.066 Uiso 1 1 calc R U . . .
C36 C 0.2734(4) 0.47103(11) 0.30636(18) 0.0594(11) Uani 1 1 d . U . . .
H36 H 0.2289 0.4907 0.2942 0.071 Uiso 1 1 calc R U . . .
C37 C 0.3687(4) 0.47884(10) 0.33063(17) 0.0533(10) Uani 1 1 d . U . . .
H37 H 0.3892 0.5039 0.3359 0.064 Uiso 1 1 calc R U . . .
C38 C 0.5370(4) 0.44833(13) 0.44283(17) 0.0690(13) Uani 1 1 d . U . . .
H38A H 0.4776 0.4605 0.4622 0.104 Uiso 1 1 calc R U . . .
H38B H 0.6029 0.4564 0.4612 0.104 Uiso 1 1 calc R U . . .
H38C H 0.5299 0.4214 0.4467 0.104 Uiso 1 1 calc R U . . .
C39 C 0.2830(2) 0.29538(8) 0.42576(11) 0.0230(6) Uani 1 1 d . U . . .
C40 C 0.2528(2) 0.32569(8) 0.46040(11) 0.0273(6) Uani 1 1 d . U . . .
C41 C 0.1881(2) 0.32124(9) 0.50884(11) 0.0294(7) Uani 1 1 d . U . . .
H41 H 0.1694 0.3419 0.5323 0.035 Uiso 1 1 calc R U . . .
C42 C 0.1515(2) 0.28638(9) 0.52225(11) 0.0293(6) Uani 1 1 d . U . . .
H42 H 0.1056 0.2833 0.5547 0.035 Uiso 1 1 calc R U . . .
C43 C 0.1801(2) 0.25552(9) 0.48938(12) 0.0286(6) Uani 1 1 d . U . . .
H43 H 0.1549 0.2316 0.4994 0.034 Uiso 1 1 calc R U . . .
C44 C 0.2464(2) 0.26046(8) 0.44150(12) 0.0266(6) Uani 1 1 d . U . . .
C45 C 0.2908(3) 0.38887(9) 0.48033(13) 0.0350(7) Uani 1 1 d . U . . .
C46 C 0.3553(14) 0.3882(2) 0.5282(5) 0.044(4) Uani 0.843(17) 1 d D U P B 1
H46 H 0.3995 0.3675 0.5356 0.053 Uiso 0.843(17) 1 calc R U P B 1
C47 C 0.3549(8) 0.41858(16) 0.5661(2) 0.0550(18) Uani 0.843(17) 1 d D U P B 1
H47 H 0.3969 0.4182 0.6005 0.066 Uiso 0.843(17) 1 calc R U P B 1
C48 C 0.2943(9) 0.44868(15) 0.5537(2) 0.075(3) Uani 0.843(17) 1 d D U P B 1
H48 H 0.2962 0.4696 0.5788 0.090 Uiso 0.843(17) 1 calc R U P B 1
C49 C 0.2298(8) 0.44896(17) 0.5046(3) 0.083(3) Uani 0.843(17) 1 d D U P B 1
H49 H 0.1865 0.4698 0.4967 0.099 Uiso 0.843(17) 1 calc R U P B 1
C50 C 0.2287(7) 0.41848(19) 0.4667(2) 0.0526(17) Uani 0.843(17) 1 d D U P B 1
H50 H 0.1860 0.4184 0.4326 0.063 Uiso 0.843(17) 1 calc R U P B 1
C46X C 0.348(6) 0.3850(10) 0.532(3) 0.024(11) Uiso 0.157(17) 1 d D . P B 2
H46X H 0.3572 0.3606 0.5471 0.029 Uiso 0.157(17) 1 calc R U P B 2
C47X C 0.392(3) 0.4144(8) 0.5642(15) 0.044(10) Uiso 0.157(17) 1 d D . P B 2
H47X H 0.4440 0.4102 0.5935 0.052 Uiso 0.157(17) 1 calc R U P B 2
C48X C 0.358(3) 0.4487(6) 0.5510(10) 0.048(8) Uiso 0.157(17) 1 d D . P B 2
H48X H 0.3787 0.4690 0.5750 0.057 Uiso 0.157(17) 1 calc R U P B 2
C49X C 0.293(3) 0.4552(6) 0.5030(10) 0.044(8) Uiso 0.157(17) 1 d D . P B 2
H49X H 0.2656 0.4794 0.4968 0.052 Uiso 0.157(17) 1 calc R U P B 2
C50X C 0.268(3) 0.4272(7) 0.4640(10) 0.032(7) Uiso 0.157(17) 1 d D . P B 2
H50X H 0.2366 0.4328 0.4273 0.038 Uiso 0.157(17) 1 calc R U P B 2
C51 C 0.2504(2) 0.19579(8) 0.42201(12) 0.0296(6) Uani 1 1 d . U . . .
C52 C 0.1554(3) 0.18209(9) 0.40282(12) 0.0344(7) Uani 1 1 d . U . . .
H52 H 0.1078 0.1974 0.3818 0.041 Uiso 1 1 calc R U . . .
C53 C 0.1312(3) 0.14562(9) 0.41497(14) 0.0431(8) Uani 1 1 d . U . . .
H53 H 0.0663 0.1356 0.4018 0.052 Uiso 1 1 calc R U . . .
C54 C 0.2006(3) 0.12332(9) 0.44630(14) 0.0434(8) Uani 1 1 d . U . . .
H54 H 0.1830 0.0983 0.4545 0.052 Uiso 1 1 calc R U . . .
C55 C 0.2946(3) 0.13770(9) 0.46531(14) 0.0426(8) Uani 1 1 d . U . . .
H55 H 0.3421 0.1225 0.4866 0.051 Uiso 1 1 calc R U . . .
C56 C 0.3204(3) 0.17427(9) 0.45348(12) 0.0338(7) Uani 1 1 d . U . . .
H56 H 0.3850 0.1844 0.4668 0.041 Uiso 1 1 calc R U . . .

loop_
_atom_site_aniso_label
_atom_site_aniso_U_11
_atom_site_aniso_U_22
_atom_site_aniso_U_33
_atom_site_aniso_U_23
_atom_site_aniso_U_13
_atom_site_aniso_U_12
Co1 0.0129(3) 0.0283(3) 0.0120(2) 0.000 0.0006(2) 0.000
O1 0.0265(13) 0.0565(13) 0.0626(14) -0.0010(11) 0.0198(13) -0.0003(12)
O2 0.069(3) 0.065(3) 0.078(4) -0.026(2) -0.016(3) -0.005(2)
O3 0.0341(13) 0.0392(11) 0.0235(10) -0.0057(8) 0.0029(9) -0.0032(9)
O4 0.0355(13) 0.0365(11) 0.0285(10) 0.0011(8) 0.0137(9) 0.0001(9)
N1 0.0178(13) 0.0286(11) 0.0134(9) 0.0007(8) 0.0007(8) 0.0017(9)
N2 0.0143(11) 0.0354(12) 0.0169(10) -0.0017(9) 0.0009(8) -0.0001(10)
N3 0.0155(13) 0.0531(15) 0.0248(12) 0.0038(11) 0.0030(10) -0.0007(11)
N4 0.0376(17) 0.0467(15) 0.0309(13) 0.0016(11) -0.0053(11) -0.0083(12)
C1 0.0197(15) 0.0329(14) 0.0208(13) 0.0024(11) -0.0010(11) -0.0003(11)
C2 0.0206(15) 0.0293(14) 0.0166(12) 0.0000(10) -0.0045(10) 0.0015(11)
C3 0.0175(15) 0.0363(15) 0.0167(12) -0.0019(10) -0.0034(10) 0.0025(11)
C4 0.0212(14) 0.0349(14) 0.0162(11) 0.0003(10) -0.0003(10) 0.0044(14)
C5 0.0186(14) 0.0302(14) 0.0148(12) 0.0011(10) 0.0005(9) 0.0008(11)
C6 0.0219(15) 0.0294(14) 0.0201(13) 0.0003(10) -0.0002(11) 0.0008(11)
C7 0.0185(15) 0.0362(15) 0.0188(12) -0.0027(11) 0.0036(10) -0.0012(12)
C8 0.0167(15) 0.0532(18) 0.0175(12) -0.0028(12) 0.0038(10) -0.0016(13)
C9 0.0170(15) 0.0604(18) 0.0198(13) -0.0008(14) -0.0014(11) 0.0029(13)
C10 0.0166(15) 0.0381(16) 0.0198(12) -0.0016(11) 0.0005(10) 0.0012(12)
C11 0.0176(15) 0.0506(17) 0.0144(12) -0.0003(11) 0.0017(10) -0.0038(12)
C12 0.0186(15) 0.0513(17) 0.0159(12) 0.0002(12) 0.0028(10) -0.0015(13)
C13 0.0192(17) 0.067(2) 0.0212(13) -0.0028(13) -0.0024(11) -0.0007(13)
C14 0.0239(17) 0.073(2) 0.0333(15) -0.0065(14) -0.0050(15) -0.0103(18)
C15 0.038(2) 0.056(2) 0.0377(18) -0.0060(15) -0.0062(15) -0.0148(16)
C16 0.0311(19) 0.0523(18) 0.0224(14) 0.0002(13) -0.0004(12) -0.0062(14)
C17 0.0223(17) 0.0558(18) 0.0198(14) 0.0078(13) 0.0011(12) 0.0041(14)
C18 0.0259(18) 0.0528(18) 0.0261(14) 0.0052(13) 0.0019(12) 0.0008(14)
C19 0.036(2) 0.0508(19) 0.0431(18) 0.0049(15) 0.0009(15) 0.0034(15)
C20 0.0285(18) 0.055(2) 0.0251(14) -0.0012(13) 0.0036(12) 0.0025(14)
C21 0.033(3) 0.059(4) 0.018(2) -0.006(3) 0.0029(16) 0.000(3)
C22 0.047(3) 0.065(4) 0.061(4) -0.004(3) 0.007(3) 0.000(3)
C23 0.053(4) 0.097(6) 0.077(5) -0.015(4) 0.019(4) -0.028(4)
C24 0.044(4) 0.118(8) 0.045(3) -0.028(4) 0.014(2) -0.023(4)
C25 0.030(3) 0.117(7) 0.031(2) -0.024(3) -0.002(2) 0.005(3)
C26 0.029(3) 0.074(5) 0.027(2) -0.013(3) -0.0019(16) 0.007(2)
C27 0.043(2) 0.062(2) 0.0246(14) 0.0027(15) 0.0053(15) 0.0034(16)
C28 0.048(2) 0.0444(19) 0.059(2) -0.0053(16) -0.0086(18) -0.0106(17)
C29 0.064(3) 0.0388(18) 0.057(2) 0.0046(17) -0.0002(19) -0.0035(17)
C30 0.073(3) 0.040(2) 0.099(4) 0.000(2) -0.005(3) -0.002(2)
C31 0.067(3) 0.0364(18) 0.050(2) -0.0031(15) 0.0030(17) 0.0035(16)
C32 0.058(2) 0.0389(17) 0.0336(17) 0.0021(14) 0.0093(15) 0.0101(16)
C33 0.063(3) 0.0401(18) 0.0434(19) 0.0026(15) -0.0020(18) 0.0103(17)
C34 0.061(3) 0.053(2) 0.0403(19) -0.0055(16) -0.0035(17) 0.0065(19)
C35 0.058(3) 0.068(2) 0.0387(19) -0.0043(17) 0.0037(17) 0.018(2)
C36 0.065(3) 0.056(2) 0.057(2) 0.0023(18) 0.011(2) 0.029(2)
C37 0.070(3) 0.0412(18) 0.048(2) -0.0018(15) 0.0135(19) 0.0144(18)
C38 0.075(4) 0.086(3) 0.046(2) -0.010(2) -0.004(2) 0.002(2)
C39 0.0155(15) 0.0393(14) 0.0141(12) -0.0014(10) -0.0005(10) 0.0005(12)
C40 0.0190(15) 0.0434(16) 0.0195(13) -0.0013(11) -0.0041(10) -0.0009(12)
C41 0.0220(16) 0.0514(18) 0.0147(12) -0.0046(12) -0.0004(10) 0.0029(13)
C42 0.0175(15) 0.0559(18) 0.0146(13) 0.0010(12) 0.0000(10) -0.0017(13)
C43 0.0211(16) 0.0450(17) 0.0197(13) 0.0019(11) 0.0005(11) -0.0025(13)
C44 0.0194(16) 0.0413(16) 0.0192(13) -0.0014(11) -0.0008(11) 0.0016(12)
C45 0.0357(19) 0.0404(17) 0.0288(15) -0.0066(12) 0.0051(13) 0.0034(14)
C46 0.051(6) 0.047(4) 0.034(4) -0.005(2) -0.004(3) -0.004(3)
C47 0.071(5) 0.060(4) 0.034(3) -0.016(2) -0.005(3) -0.004(3)
C48 0.101(7) 0.058(3) 0.065(3) -0.035(3) -0.018(3) 0.013(3)
C49 0.091(7) 0.060(3) 0.096(4) -0.034(3) -0.033(4) 0.032(4)
C50 0.048(4) 0.049(3) 0.060(3) -0.018(2) -0.016(3) 0.010(3)
C51 0.0312(17) 0.0382(16) 0.0193(12) -0.0002(11) 0.0078(11) 0.0004(12)
C52 0.0313(18) 0.0461(18) 0.0256(14) 0.0019(12) 0.0016(12) 0.0022(14)
C53 0.040(2) 0.053(2) 0.0366(17) -0.0048(15) 0.0065(14) -0.0102(16)
C54 0.060(2) 0.0354(17) 0.0347(17) 0.0018(14) 0.0136(16) 0.0004(16)
C55 0.050(2) 0.0500(19) 0.0278(15) 0.0076(14) 0.0077(14) 0.0167(17)
C56 0.0280(18) 0.0509(18) 0.0225(14) -0.0004(12) 0.0048(12) 0.0045(14)

loop_
_atom_type_symbol
_atom_type_description
_atom_type_scat_dispersion_real
_atom_type_scat_dispersion_imag
_atom_type_scat_source
C C 0.0181 0.0091 'International Tables Vol C Tables 4.2.6.8 and 6.1.1.4'
H H 0.0000 0.0000 'International Tables Vol C Tables 4.2.6.8 and 6.1.1.4'
N N 0.0311 0.0180 'International Tables Vol C Tables 4.2.6.8 and 6.1.1.4'
O O 0.0492 0.0322 'International Tables Vol C Tables 4.2.6.8 and 6.1.1.4'
Co Co -2.3653 3.6143 'International Tables Vol C Tables 4.2.6.8 and 6.1.1.4'

loop_
_geom_angle_atom_site_label_1
_geom_angle_atom_site_label_2
_geom_angle_atom_site_label_3
_geom_angle
_geom_angle_site_symmetry_1
_geom_angle_site_symmetry_3
N2 Co1 N2 179.00(14) . 3_655
N2 Co1 N1 89.18(8) . .
N2 Co1 N1 90.84(8) 3_655 .
N2 Co1 N1 90.85(8) . 3_655
N2 Co1 N1 89.18(8) 3_655 3_655
N1 Co1 N1 177.29(13) . 3_655
C40 O3 C45 118.7(2) . .
C44 O4 C51 118.1(2) . .
C2 N1 C5 105.6(2) . .
C2 N1 Co1 126.38(17) . .
C5 N1 Co1 127.92(17) . .
C7 N2 C10 105.7(2) . .
C7 N2 Co1 128.08(18) . .
C10 N2 Co1 126.17(17) . .
C17 N3 C12 126.2(3) . .
C17 N3 H3N 116.9 . .
C12 N3 H3N 116.9 . .
C28 N4 C16 127.1(3) . .
C28 N4 H4N 116.5 . .
C16 N4 H4N 116.5 . .
C2 C1 C10 122.9(3) . 3_655
C2 C1 C11 120.3(2) . .
C10 C1 C11 116.7(3) 3_655 .
N1 C2 C1 125.3(2) . .
N1 C2 C3 110.6(2) . .
C1 C2 C3 123.8(2) . .
C4 C3 C2 106.7(2) . .
C4 C3 H3 126.6 . .
C2 C3 H3 126.6 . .
C3 C4 C5 107.6(2) . .
C3 C4 H4 126.2 . .
C5 C4 H4 126.2 . .
C6 C5 N1 125.4(2) . .
C6 C5 C4 124.9(2) . .
N1 C5 C4 109.4(2) . .
C5 C6 C7 122.0(2) . .
C5 C6 C39 119.2(2) . .
C7 C6 C39 118.2(2) . .
N2 C7 C6 125.3(3) . .
N2 C7 C8 109.9(2) . .
C6 C7 C8 124.1(2) . .
C9 C8 C7 107.3(2) . .
C9 C8 H8 126.3 . .
C7 C8 H8 126.3 . .
C8 C9 C10 107.3(3) . .
C8 C9 H9 126.4 . .
C10 C9 H9 126.4 . .
N2 C10 C1 125.4(3) . 3_655
N2 C10 C9 109.7(2) . .
C1 C10 C9 124.9(3) 3_655 .
C16 C11 C12 118.8(3) . .
C16 C11 C1 120.2(3) . .
C12 C11 C1 120.8(3) . .
C13 C12 C11 120.7(3) . .
C13 C12 N3 121.5(3) . .
C11 C12 N3 117.8(3) . .
C12 C13 C14 119.1(3) . .
C12 C13 H13 120.5 . .
C14 C13 H13 120.5 . .
C15 C14 C13 121.3(3) . .
C15 C14 H14 119.3 . .
C13 C14 H14 119.3 . .
C14 C15 C16 119.5(3) . .
C14 C15 H15 120.3 . .
C16 C15 H15 120.3 . .
C15 C16 C11 120.5(3) . .
C15 C16 N4 122.6(3) . .
C11 C16 N4 116.9(3) . .
O1 C17 N3 123.0(3) . .
O1 C17 C18 124.9(3) . .
N3 C17 C18 112.1(3) . .
C17 C18 C19 123.2(3) . .
C17 C18 C20 120.0(2) . .
C19 C18 C20 59.1(2) . .
C17 C18 H18 114.5 . .
C19 C18 H18 114.5 . .
C20 C18 H18 114.5 . .
C18 C19 C20 61.8(2) . .
C18 C19 H19A 117.6 . .
C20 C19 H19A 117.6 . .
C18 C19 H19B 117.6 . .
C20 C19 H19B 117.6 . .
H19A C19 H19B 114.7 . .
C21 C20 C19 124.2(5) . .
C21 C20 C27 112.8(4) . .
C19 C20 C27 116.5(3) . .
C21 C20 C18 115.5(3) . .
C19 C20 C18 59.1(2) . .
C27 C20 C18 118.6(3) . .
C22 C21 C26 118.2(5) . .
C22 C21 C20 121.2(6) . .
C26 C21 C20 120.6(6) . .
C21 C22 C23 122.5(7) . .
C21 C22 H22 118.7 . .
C23 C22 H22 118.7 . .
C22 C23 C24 118.1(7) . .
C22 C23 H23 121.0 . .
C24 C23 H23 121.0 . .
C25 C24 C23 120.7(6) . .
C25 C24 H24 119.7 . .
C23 C24 H24 119.7 . .
C26 C25 C24 119.8(7) . .
C26 C25 H25 120.1 . .
C24 C25 H25 120.1 . .
C25 C26 C21 120.7(7) . .
C25 C26 H26 119.7 . .
C21 C26 H26 119.7 . .
C20 C27 H27A 109.5 . .
C20 C27 H27B 109.5 . .
H27A C27 H27B 109.5 . .
C20 C27 H27C 109.5 . .
H27A C27 H27C 109.5 . .
H27B C27 H27C 109.5 . .
O2 C28 N4 122.6(4) . .
O2 C28 C29 123.8(4) . .
N4 C28 C29 113.4(3) . .
C28 C29 C30 119.6(4) . .
C28 C29 C31 119.6(3) . .
C30 C29 C31 58.6(3) . .
C28 C29 H29 115.7 . .
C30 C29 H29 115.7 . .
C31 C29 H29 115.7 . .
C31 C30 C29 61.5(3) . .
C31 C30 H30A 117.6 . .
C29 C30 H30A 117.6 . .
C31 C30 H30B 117.6 . .
C29 C30 H30B 117.6 . .
H30A C30 H30B 114.7 . .
C30 C31 C32 120.3(4) . .
C30 C31 C38 118.8(4) . .
C32 C31 C38 113.0(4) . .
C30 C31 C29 60.0(3) . .
C32 C31 C29 116.1(3) . .
C38 C31 C29 119.1(4) . .
C33 C32 C37 117.9(4) . .
C33 C32 C31 120.8(3) . .
C37 C32 C31 121.2(3) . .
C34 C33 C32 120.7(4) . .
C34 C33 H33 119.7 . .
C32 C33 H33 119.7 . .
C35 C34 C33 120.1(4) . .
C35 C34 H34 119.9 . .
C33 C34 H34 119.9 . .
C36 C35 C34 119.6(4) . .
C36 C35 H35 120.2 . .
C34 C35 H35 120.2 . .
C37 C36 C35 120.8(4) . .
C37 C36 H36 119.6 . .
C35 C36 H36 119.6 . .
C36 C37 C32 120.9(4) . .
C36 C37 H37 119.6 . .
C32 C37 H37 119.6 . .
C31 C38 H38A 109.5 . .
C31 C38 H38B 109.5 . .
H38A C38 H38B 109.5 . .
C31 C38 H38C 109.5 . .
H38A C38 H38C 109.5 . .
H38B C38 H38C 109.5 . .
C44 C39 C40 118.0(2) . .
C44 C39 C6 121.6(2) . .
C40 C39 C6 120.4(3) . .
O3 C40 C41 123.4(3) . .
O3 C40 C39 115.1(2) . .
C41 C40 C39 121.4(3) . .
C42 C41 C40 118.9(3) . .
C42 C41 H41 120.5 . .
C40 C41 H41 120.5 . .
C41 C42 C43 121.5(3) . .
C41 C42 H42 119.2 . .
C43 C42 H42 119.2 . .
C42 C43 C44 118.7(3) . .
C42 C43 H43 120.7 . .
C44 C43 H43 120.7 . .
O4 C44 C39 115.4(2) . .
O4 C44 C43 123.2(3) . .
C39 C44 C43 121.4(3) . .
C50 C45 C46 122.8(6) . .
C50 C45 O3 115.5(3) . .
C46 C45 O3 121.6(5) . .
C45 C46 C47 118.8(10) . .
C45 C46 H46 120.6 . .
C47 C46 H46 120.6 . .
C48 C47 C46 119.9(7) . .
C48 C47 H47 120.1 . .
C46 C47 H47 120.1 . .
C47 C48 C49 120.5(5) . .
C47 C48 H48 119.7 . .
C49 C48 H48 119.7 . .
C48 C49 C50 119.9(5) . .
C48 C49 H49 120.0 . .
C50 C49 H49 120.0 . .
C45 C50 C49 118.0(5) . .
C45 C50 H50 121.0 . .
C49 C50 H50 121.0 . .
C52 C51 C56 121.9(3) . .
C52 C51 O4 119.4(3) . .
C56 C51 O4 118.6(3) . .
C51 C52 C53 118.3(3) . .
C51 C52 H52 120.8 . .
C53 C52 H52 120.8 . .
C52 C53 C54 120.9(3) . .
C52 C53 H53 119.6 . .
C54 C53 H53 119.6 . .
C55 C54 C53 119.7(3) . .
C55 C54 H54 120.1 . .
C53 C54 H54 120.1 . .
C54 C55 C56 120.3(3) . .
C54 C55 H55 119.9 . .
C56 C55 H55 119.9 . .
C51 C56 C55 118.9(3) . .
C51 C56 H56 120.5 . .
C55 C56 H56 120.5 . .

loop_
_geom_bond_atom_site_label_1
_geom_bond_atom_site_label_2
_geom_bond_distance
_geom_bond_site_symmetry_2
Co1 N2 1.950(2) .
Co1 N2 1.950(2) 3_655
Co1 N1 1.9515(19) .
Co1 N1 1.9515(19) 3_655
O1 C17 1.216(4) .
O2 C28 1.241(5) .
O3 C40 1.371(4) .
O3 C45 1.390(3) .
O4 C44 1.374(3) .
O4 C51 1.398(3) .
N1 C2 1.367(3) .
N1 C5 1.386(3) .
N2 C7 1.373(3) .
N2 C10 1.377(3) .
N3 C17 1.365(4) .
N3 C12 1.413(4) .
N3 H3N 0.8800 .
N4 C28 1.361(5) .
N4 C16 1.417(4) .
N4 H4N 0.8800 .
C1 C2 1.386(4) .
C1 C10 1.391(4) 3_655
C1 C11 1.491(4) .
C2 C3 1.436(4) .
C3 C4 1.343(4) .
C3 H3 0.9500 .
C4 C5 1.438(3) .
C4 H4 0.9500 .
C5 C6 1.378(4) .
C6 C7 1.392(4) .
C6 C39 1.499(4) .
C7 C8 1.431(4) .
C8 C9 1.339(4) .
C8 H8 0.9500 .
C9 C10 1.434(4) .
C9 H9 0.9500 .
C10 C1 1.391(4) 3_655
C11 C16 1.398(4) .
C11 C12 1.406(4) .
C12 C13 1.384(4) .
C13 C14 1.387(5) .
C13 H13 0.9500 .
C14 C15 1.383(5) .
C14 H14 0.9500 .
C15 C16 1.385(5) .
C15 H15 0.9500 .
C17 C18 1.482(5) .
C18 C19 1.498(5) .
C18 C20 1.539(4) .
C18 H18 1.0000 .
C19 C20 1.499(5) .
C19 H19A 0.9900 .
C19 H19B 0.9900 .
C20 C21 1.488(6) .
C20 C27 1.515(4) .
C21 C22 1.377(8) .
C21 C26 1.395(9) .
C22 C23 1.385(8) .
C22 H22 0.9500 .
C23 C24 1.390(11) .
C23 H23 0.9500 .
C24 C25 1.386(11) .
C24 H24 0.9500 .
C25 C26 1.380(7) .
C25 H25 0.9500 .
C26 H26 0.9500 .
C27 H27A 0.9800 .
C27 H27B 0.9800 .
C27 H27C 0.9800 .
C28 C29 1.477(6) .
C29 C30 1.509(5) .
C29 C31 1.531(6) .
C29 H29 1.0000 .
C30 C31 1.487(6) .
C30 H30A 0.9900 .
C30 H30B 0.9900 .
C31 C32 1.495(6) .
C31 C38 1.526(5) .
C32 C33 1.391(5) .
C32 C37 1.395(5) .
C33 C34 1.379(6) .
C33 H33 0.9500 .
C34 C35 1.377(5) .
C34 H34 0.9500 .
C35 C36 1.371(6) .
C35 H35 0.9500 .
C36 C37 1.362(6) .
C36 H36 0.9500 .
C37 H37 0.9500 .
C38 H38A 0.9800 .
C38 H38B 0.9800 .
C38 H38C 0.9800 .
C39 C44 1.391(4) .
C39 C40 1.403(4) .
C40 C41 1.388(4) .
C41 C42 1.376(4) .
C41 H41 0.9500 .
C42 C43 1.392(4) .
C42 H42 0.9500 .
C43 C44 1.392(4) .
C43 H43 0.9500 .
C45 C50 1.365(6) .
C45 C46 1.367(10) .
C46 C47 1.396(10) .
C46 H46 0.9500 .
C47 C48 1.362(9) .
C47 H47 0.9500 .
C48 C49 1.390(9) .
C48 H48 0.9500 .
C49 C50 1.399(7) .
C49 H49 0.9500 .
C50 H50 0.9500 .
C51 C52 1.377(4) .
C51 C56 1.382(4) .
C52 C53 1.380(5) .
C52 H52 0.9500 .
C53 C54 1.392(5) .
C53 H53 0.9500 .
C54 C55 1.374(6) .
C54 H54 0.9500 .
C55 C56 1.387(5) .
C55 H55 0.9500 .
C56 H56 0.9500 .

loop_
_geom_torsion_atom_site_label_1
_geom_torsion_atom_site_label_2
_geom_torsion_atom_site_label_3
_geom_torsion_atom_site_label_4
_geom_torsion
_geom_torsion_site_symmetry_1
_geom_torsion_site_symmetry_4
C5 N1 C2 C1 173.0(3) . .
Co1 N1 C2 C1 -10.8(4) . .
C5 N1 C2 C3 -1.5(3) . .
Co1 N1 C2 C3 174.68(17) . .
C10 C1 C2 N1 -5.7(4) 3_655 .
C11 C1 C2 N1 176.8(3) . .
C10 C1 C2 C3 168.1(3) 3_655 .
C11 C1 C2 C3 -9.3(4) . .
N1 C2 C3 C4 3.1(3) . .
C1 C2 C3 C4 -171.6(3) . .
C2 C3 C4 C5 -3.2(3) . .
C2 N1 C5 C6 173.5(3) . .
Co1 N1 C5 C6 -2.6(4) . .
C2 N1 C5 C4 -0.5(3) . .
Co1 N1 C5 C4 -176.59(18) . .
C3 C4 C5 C6 -171.6(3) . .
C3 C4 C5 N1 2.4(3) . .
N1 C5 C6 C7 -9.0(4) . .
C4 C5 C6 C7 164.1(3) . .
N1 C5 C6 C39 -179.9(2) . .
C4 C5 C6 C39 -6.8(4) . .
C10 N2 C7 C6 -169.7(3) . .
Co1 N2 C7 C6 8.5(4) . .
C10 N2 C7 C8 1.9(3) . .
Co1 N2 C7 C8 -179.84(19) . .
C5 C6 C7 N2 6.0(4) . .
C39 C6 C7 N2 177.0(3) . .
C5 C6 C7 C8 -164.5(3) . .
C39 C6 C7 C8 6.5(4) . .
N2 C7 C8 C9 -3.2(3) . .
C6 C7 C8 C9 168.5(3) . .
C7 C8 C9 C10 3.1(3) . .
C7 N2 C10 C1 -178.1(3) . 3_655
Co1 N2 C10 C1 3.6(4) . 3_655
C7 N2 C10 C9 0.0(3) . .
Co1 N2 C10 C9 -178.3(2) . .
C8 C9 C10 N2 -2.0(3) . .
C8 C9 C10 C1 176.1(3) . 3_655
C2 C1 C11 C16 -91.0(3) . .
C10 C1 C11 C16 91.4(3) 3_655 .
C2 C1 C11 C12 93.8(3) . .
C10 C1 C11 C12 -83.8(3) 3_655 .
C16 C11 C12 C13 -2.2(4) . .
C1 C11 C12 C13 173.1(3) . .
C16 C11 C12 N3 175.3(2) . .
C1 C11 C12 N3 -9.5(4) . .
C17 N3 C12 C13 -53.9(4) . .
C17 N3 C12 C11 128.7(3) . .
C11 C12 C13 C14 0.0(4) . .
N3 C12 C13 C14 -177.3(3) . .
C12 C13 C14 C15 1.7(5) . .
C13 C14 C15 C16 -1.2(5) . .
C14 C15 C16 C11 -0.9(5) . .
C14 C15 C16 N4 -179.2(3) . .
C12 C11 C16 C15 2.6(4) . .
C1 C11 C16 C15 -172.7(3) . .
C12 C11 C16 N4 -179.0(2) . .
C1 C11 C16 N4 5.7(4) . .
C28 N4 C16 C15 -39.9(5) . .
C28 N4 C16 C11 141.8(3) . .
C12 N3 C17 O1 3.8(5) . .
C12 N3 C17 C18 -175.5(2) . .
O1 C17 C18 C19 -11.6(5) . .
N3 C17 C18 C19 167.7(3) . .
O1 C17 C18 C20 -82.4(4) . .
N3 C17 C18 C20 97.0(3) . .
C17 C18 C19 C20 -107.8(3) . .
C18 C19 C20 C21 -101.5(4) . .
C18 C19 C20 C27 109.0(3) . .
C17 C18 C20 C21 -130.8(5) . .
C19 C18 C20 C21 116.1(5) . .
C17 C18 C20 C19 113.0(3) . .
C17 C18 C20 C27 7.7(4) . .
C19 C18 C20 C27 -105.4(3) . .
C19 C20 C21 C22 -28.7(8) . .
C27 C20 C21 C22 121.7(6) . .
C18 C20 C21 C22 -97.4(6) . .
C19 C20 C21 C26 152.0(5) . .
C27 C20 C21 C26 -57.6(6) . .
C18 C20 C21 C26 83.3(6) . .
C26 C21 C22 C23 0.8(10) . .
C20 C21 C22 C23 -178.6(6) . .
C21 C22 C23 C24 -0.2(10) . .
C22 C23 C24 C25 -0.4(9) . .
C23 C24 C25 C26 0.4(8) . .
C24 C25 C26 C21 0.1(7) . .
C22 C21 C26 C25 -0.7(8) . .
C20 C21 C26 C25 178.7(4) . .
C16 N4 C28 O2 5.7(8) . .
C16 N4 C28 C29 -169.3(3) . .
O2 C28 C29 C30 11.3(8) . .
N4 C28 C29 C30 -173.8(4) . .
O2 C28 C29 C31 -57.2(7) . .
N4 C28 C29 C31 117.8(4) . .
C28 C29 C30 C31 -108.6(4) . .
C29 C30 C31 C32 -104.5(4) . .
C29 C30 C31 C38 108.8(4) . .
C28 C29 C31 C30 108.5(4) . .
C28 C29 C31 C32 -140.0(3) . .
C30 C29 C31 C32 111.4(4) . .
C28 C29 C31 C38 0.2(5) . .
C30 C29 C31 C38 -108.3(4) . .
C30 C31 C32 C33 143.2(4) . .
C38 C31 C32 C33 -68.3(4) . .
C29 C31 C32 C33 74.3(4) . .
C30 C31 C32 C37 -40.3(5) . .
C38 C31 C32 C37 108.2(4) . .
C29 C31 C32 C37 -109.2(4) . .
C37 C32 C33 C34 -1.6(5) . .
C31 C32 C33 C34 175.1(3) . .
C32 C33 C34 C35 0.6(6) . .
C33 C34 C35 C36 1.3(6) . .
C34 C35 C36 C37 -2.2(6) . .
C35 C36 C37 C32 1.2(6) . .
C33 C32 C37 C36 0.7(5) . .
C31 C32 C37 C36 -175.9(4) . .
C5 C6 C39 C44 -105.4(3) . .
C7 C6 C39 C44 83.4(3) . .
C5 C6 C39 C40 76.5(3) . .
C7 C6 C39 C40 -94.7(3) . .
C45 O3 C40 C41 23.4(4) . .
C45 O3 C40 C39 -159.9(3) . .
C44 C39 C40 O3 -177.0(3) . .
C6 C39 C40 O3 1.2(4) . .
C44 C39 C40 C41 -0.2(4) . .
C6 C39 C40 C41 177.9(3) . .
O3 C40 C41 C42 175.2(3) . .
C39 C40 C41 C42 -1.2(4) . .
C40 C41 C42 C43 1.7(4) . .
C41 C42 C43 C44 -0.8(4) . .
C51 O4 C44 C39 176.7(2) . .
C51 O4 C44 C43 -3.3(4) . .
C40 C39 C44 O4 -178.8(3) . .
C6 C39 C44 O4 3.1(4) . .
C40 C39 C44 C43 1.2(4) . .
C6 C39 C44 C43 -176.9(3) . .
C42 C43 C44 O4 179.3(3) . .
C42 C43 C44 C39 -0.8(4) . .
C40 O3 C45 C50 -118.6(5) . .
C40 O3 C45 C46 63.5(9) . .
C50 C45 C46 C47 2.4(18) . .
O3 C45 C46 C47 -179.9(9) . .
C45 C46 C47 C48 -2.7(18) . .
C46 C47 C48 C49 2.3(14) . .
C47 C48 C49 C50 -1.5(12) . .
C46 C45 C50 C49 -1.7(12) . .
O3 C45 C50 C49 -179.5(6) . .
C48 C49 C50 C45 1.1(11) . .
C44 O4 C51 C52 86.2(3) . .
C44 O4 C51 C56 -97.2(3) . .
C56 C51 C52 C53 -1.0(4) . .
O4 C51 C52 C53 175.4(3) . .
C51 C52 C53 C54 0.6(5) . .
C52 C53 C54 C55 -0.2(5) . .
C53 C54 C55 C56 0.1(5) . .
C52 C51 C56 C55 0.9(4) . .
O4 C51 C56 C55 -175.5(2) . .
C54 C55 C56 C51 -0.5(4) . .

loop_
_platon_squeeze_void_nr
_platon_squeeze_void_average_x
_platon_squeeze_void_average_y
_platon_squeeze_void_average_z
_platon_squeeze_void_volume
_platon_squeeze_void_count_electrons
_platon_squeeze_void_content
1 -0.032 0.000 0.236 1035 300 ' '
2 -0.001 0.500 0.251 1035 300 ' '
